data_2001957
loop_
_publ_author_name
'Ianelli, S.'
'Nardelli, M.'
'Belletti, D.'
'Jamart-Gr\'egoire, B.'
'Zouaoui, A.'
'Caub\`ere, P.'

_publ_section_title
;
 Structure and conformation of 3-(dibenzylamino)phenylacetonitrile
;
_journal_issue 2
_journal_name_full 'Acta Crystallographica Section C'
_journal_page_first 278
_journal_page_last 282
_journal_paper_doi 10.1107/S0108270192007856
_journal_volume 49
_journal_year 1993
_chemical_formula_analytical 'C22 H20 N2'
_chemical_formula_moiety 'C22 H20 N2'
_chemical_formula_structural ((C6H5)CH2)2.N.C6H4.CH2CN
_chemical_formula_sum 'C22 H20 N2'
_chemical_formula_weight 312.41
_chemical_name_systematic
;
   3-(N,N-dibenzylamino)phenylacetonitrile
;
_space_group_crystal_system orthorhombic
_space_group_IT_number 19
_space_group_name_Hall 'P 2ac 2ab'
_space_group_name_H-M_alt 'P 21 21 21'
_cell_angle_alpha 90
_cell_angle_beta 90
_cell_angle_gamma 90
_cell_formula_units_Z 4
_cell_length_a 6.0210(10)
_cell_length_b 15.989(4)
_cell_length_c 17.906(5)
_cell_measurement_reflns_used 25
_cell_measurement_temperature 293(2)
_cell_measurement_theta_max 18
_cell_measurement_theta_min 11
_cell_volume 1723.8(7)
_computing_cell_refinement 'LQPARM (Nardelli & Mangia)'
_computing_data_collection 'CAD4 (Enraf-Nonius)'
_computing_data_reduction 'DIFAU (Ugozzoli et al.)'
_computing_molecular_graphics 'ORTEP (Johnson)'
_computing_publication_material 'PARST (Nardelli)'
_computing_structure_refinement 'SHELX76 (Sheldrick)'
_computing_structure_solution 'SHELX86 (Sheldrick)'
_diffrn_ambient_temperature 293(2)
_diffrn_measurement_device 'Enraf-Nonius CAD4'
_diffrn_measurement_method '\q-2\q scan'
_diffrn_radiation_monochromator graphite
_diffrn_radiation_source 'standard Mo tube'
_diffrn_radiation_type Mo-K\a
_diffrn_radiation_wavelength .71069
_diffrn_reflns_limit_h_max 7
_diffrn_reflns_limit_h_min 0
_diffrn_reflns_limit_k_max 19
_diffrn_reflns_limit_k_min 0
_diffrn_reflns_limit_l_max 21
_diffrn_reflns_limit_l_min 0
_diffrn_reflns_number 1774
_diffrn_reflns_reduction_process
;
   Standard, Lp correction
;
_diffrn_reflns_theta_max 25
_diffrn_reflns_theta_min 3
_diffrn_standards_decay_% 0
_diffrn_standards_interval_time 120
_diffrn_standards_number 1
_exptl_absorpt_coefficient_mu .0659
_exptl_absorpt_correction_type none
_exptl_crystal_colour colourless
_exptl_crystal_density_diffrn 1.2038
_exptl_crystal_description
;
Small prisms
;
_exptl_crystal_F_000 664
_exptl_crystal_size_max 0.28
_exptl_crystal_size_mid 0.33
_exptl_crystal_size_min 0.39
_refine_diff_density_max 0.07
_refine_diff_density_min -0.14
_refine_ls_abs_structure_details
;
  No attempt was made to determine the absolute strucure
;
_refine_ls_extinction_method 'not applied'
_refine_ls_goodness_of_fit_obs 0.6665
_refine_ls_hydrogen_treatment refall
_refine_ls_matrix_type full
_refine_ls_number_constraints 0
_refine_ls_number_parameters 297
_refine_ls_number_reflns 764
_refine_ls_number_restraints 0
_refine_ls_R_factor_obs 0.0257
_refine_ls_shift/esd_max 0.39
_refine_ls_structure_factor_coef F
_refine_ls_weighting_scheme unit
_refine_ls_wR_factor_obs 0.0259
_reflns_observed_criterion 'I > 2 \s(I)'
_cod_data_source_file ka1003.cif
_cod_data_source_block Mo
_cod_depositor_comments
;
 Updating space group information and adding the symmetry operation list.

 Antanas Vaitkus,
 2018-06-18
;
_cod_database_code 2001957

loop_
_space_group_symop_id
_space_group_symop_operation_xyz
1 x,y,z
2 -x+1/2,-y,z+1/2
3 x+1/2,-y+1/2,-z
4 -x,y+1/2,-z+1/2

loop_
_atom_site_aniso_label
_atom_site_aniso_U_11
_atom_site_aniso_U_22
_atom_site_aniso_U_33
_atom_site_aniso_U_12
_atom_site_aniso_U_13
_atom_site_aniso_U_23
N1 .050(3) .044(3) .042(3) .003(2) -.004(3) -.013(3)
N2 .104(5) .061(3) .080(4) .002(4) -.009(4) .000(4)
C1 .056(4) .046(4) .047(4) .004(3) .010(4) -.011(4)
C2 .049(4) .026(3) .042(3) .002(2) -.003(3) .000(3)
C3 .049(4) .042(3) .067(4) .006(4) -.006(4) -.001(4)
C4 .063(5) .041(4) .084(5) -.001(4) -.025(5) -.010(4)
C5 .096(6) .041(4) .067(4) -.014(4) -.017(5) .020(5)
C6 .071(5) .058(4) .055(4) -.001(4) .007(4) .023(4)
C7 .061(5) .038(3) .044(3) -.005(3) .003(4) .008(3)
C8 .061(5) .041(3) .052(4) -.001(3) .004(4) -.002(4)
C9 .054(4) .034(3) .035(3) .003(3) .008(3) .001(3)
C10 .055(4) .041(3) .049(3) .000(3) .007(4) .004(4)
C11 .072(5) .056(4) .050(4) -.004(3) .013(4) .010(4)
C12 .089(6) .059(5) .047(4) -.007(4) .008(4) -.012(5)
C13 .059(5) .076(5) .049(4) .014(4) -.011(4) -.022(4)
C14 .047(4) .054(4) .049(4) .005(3) .005(4) .005(4)
C15 .046(4) .040(3) .037(3) -.005(3) .005(3) -.002(3)
C16 .048(4) .050(3) .040(3) -.007(3) -.004(3) -.005(4)
C17 .056(4) .050(4) .051(3) -.001(3) -.005(4) -.024(4)
C18 .081(6) .041(3) .053(4) .011(3) -.002(4) -.018(4)
C19 .067(5) .031(3) .042(3) -.005(3) -.004(4) -.001(3)
C20 .047(4) .036(3) .044(3) -.007(3) -.001(3) -.007(3)
C21 .072(5) .042(3) .053(4) -.005(3) -.015(4) -.000(4)
C22 .070(5) .052(4) .042(3) .004(3) -.010(4) -.014(4)

loop_
_atom_site_label
_atom_site_fract_x
_atom_site_fract_y
_atom_site_fract_z
_atom_site_U_iso_or_equiv
_atom_site_thermal_displace_type
_atom_site_calc_flag
_atom_site_calc_attached_atom
_atom_site_type_symbol
N1 .1399(8) .0432(3) .7167(2) .0453(16) Uani . . N
N2 .4960(11) -.2809(3) .9285(3) .081(2) Uani . . N
C1 .3502(11) .0860(4) .7214(3) .049(2) Uani . . C
C2 .3579(10) .1587(3) .7767(3) .0390(18) Uani . . C
C3 .5480(10) .2086(4) .7777(4) .052(2) Uani . . C
C4 .5638(12) .2749(4) .8280(4) .063(3) Uani . . C
C5 .3907(15) .2914(4) .8754(4) .068(3) Uani . . C
C6 .2037(13) .2435(4) .8740(4) .061(3) Uani . . C
C7 .1863(11) .1768(3) .8243(3) .048(2) Uani . . C
C8 -.0195(12) .0715(4) .6610(3) .051(3) Uani . . C
C9 -.0445(10) .0148(3) .5927(3) .0409(18) Uani . . C
C10 .1208(11) -.0408(3) .5724(3) .048(2) Uani . . C
C11 .0975(13) -.0892(4) .5093(3) .059(3) Uani . . C
C12 -.0908(15) -.0838(4) .4663(4) .065(3) Uani . . C
C13 -.2570(13) -.0276(5) .4860(3) .061(3) Uani . . C
C14 -.2350(11) .0217(4) .5496(3) .050(2) Uani . . C
C15 .0914(9) -.0225(3) .7647(3) .0411(18) Uani . . C
C16 -.1031(10) -.0694(3) .7557(3) .046(2) Uani . . C
C17 -.1493(11) -.1354(4) .8031(3) .052(2) Uani . . C
C18 -.0065(12) -.1563(4) .8607(3) .058(3) Uani . . C
C19 .1840(10) -.1103(3) .8705(3) .047(2) Uani . . C
C20 .2338(11) -.0435(3) .8235(3) .042(2) Uani . . C
C21 .3395(13) -.1302(4) .9345(4) .055(2) Uani . . C
C22 .4289(11) -.2157(4) .9316(3) .055(2) Uani . . C
H111 .485(9) .047(3) .737(3) .060(16) Uiso . C1 H
H121 .374(8) .107(3) .676(3) .025(13) Uiso . C1 H
H3 .666(9) .200(3) .742(3) .06(2) Uiso . C3 H
H4 .69(10) .313(3) .825(3) .07(2) Uiso . C4 H
H5 .40(11) .336(3) .909(3) .074(19) Uiso . C5 H
H6 .068(10) .252(3) .905(3) .062(19) Uiso . C6 H
H7 .048(10) .134(3) .821(3) .07(2) Uiso . C7 H
H81 -.172(8) .071(3) .680(3) .038(15) Uiso . C8 H
H82 .021(8) .133(3) .644(2) .049(15) Uiso . C8 H
H10 .249(9) -.042(3) .605(3) .062(19) Uiso . C10 H
H11 .24(12) -.130(4) .493(3) .11(3) Uiso . C11 H
H12 -.113(9) -.116(3) .418(3) .062(17) Uiso . C12 H
H13 -.389(8) -.026(3) .454(2) .047(15) Uiso . C13 H
H14 -.353(10) .057(3) .564(3) .08(2) Uiso . C14 H
H16 -.191(7) -.059(3) .716(2) .023(13) Uiso . C16 H
H17 -.274(8) -.172(3) .792(3) .052(17) Uiso . C17 H
H18 -.032(8) -.201(3) .890(2) .040(16) Uiso . C18 H
H20 .369(9) -.010(3) .832(3) .065(18) Uiso . C20 H
H211 .482(9) -.092(3) .941(3) .061(18) Uiso . C21 H
H212 .25(11) -.122(4) .986(3) .09(2) Uiso . C21 H

loop_
_atom_type_symbol
_atom_type_description
_atom_type_scat_dispersion_real
_atom_type_scat_dispersion_imag
_atom_type_scat_source
N Nitrogen .004 .003 'IT.4  Tab.2.2A 2.3.1'
C Carbon .002 .002 'IT.4  Tab.2.2A 2.3.1'
H Hydrogen .000 .000 'IT.4  Tab.2.2C      '

loop_
_geom_angle_atom_site_label_1
_geom_angle_atom_site_label_2
_geom_angle_atom_site_label_3
_geom_angle
_geom_angle_publ_flag
C8 N1 C15 121.4(5) yes
C1 N1 C15 120.5(5) yes
C1 N1 C8 118.1(4) yes
N1 C1 H121 105(3) no
N1 C1 H111 114(3) no
N1 C1 C2 115.3(5) yes
H111 C1 H121 109(4) no
C2 C1 H121 108(3) no
C2 C1 H111 105(3) no
C1 C2 C7 122.8(5) yes
C1 C2 C3 118.0(5) yes
C3 C2 C7 119.3(5) yes
C2 C3 H3 121(3) no
C2 C3 C4 120.0(6) yes
C4 C3 H3 119(3) no
C3 C4 H4 119(3) no
C3 C4 C5 119.7(6) yes
C5 C4 H4 120(3) no
C4 C5 H5 121(4) no
C4 C5 C6 120.6(6) yes
C6 C5 H5 118(4) no
C5 C6 H6 126(3) no
C5 C6 C7 120.3(7) yes
C7 C6 H6 114(3) no
C2 C7 C6 120.2(6) yes
C6 C7 H7 125(3) no
C2 C7 H7 115(3) no
N1 C8 H82 109(3) no
N1 C8 H81 112(3) no
N1 C8 C9 115.4(5) yes
H81 C8 H82 109(4) no
C9 C8 H82 110(2) no
C9 C8 H81 100(3) no
C8 C9 C14 118.7(5) yes
C8 C9 C10 121.3(5) yes
C10 C9 C14 120.0(5) yes
C9 C10 H10 116(3) no
C9 C10 C11 120.2(6) yes
C11 C10 H10 124(3) no
C10 C11 H11 118(4) no
C10 C11 C12 120.7(6) yes
C12 C11 H11 121(3) no
C11 C12 H12 124(3) no
C11 C12 C13 119.4(6) yes
C13 C12 H12 117(3) no
C12 C13 H13 117(3) no
C12 C13 C14 120.4(7) yes
C14 C13 H13 123(3) no
C9 C14 C13 119.3(6) yes
C13 C14 H14 120(4) no
C9 C14 H14 121(3) no
N1 C15 C20 121.3(5) yes
N1 C15 C16 120.6(5) yes
C16 C15 C20 118.1(5) yes
C15 C16 H16 119(3) no
C15 C16 C17 120.4(5) yes
C17 C16 H16 120(3) no
C16 C17 H17 120(3) no
C16 C17 C18 121.1(6) yes
C18 C17 H17 119(3) no
C17 C18 H18 122(3) no
C17 C18 C19 119.0(5) yes
C19 C18 H18 119(3) no
C18 C19 C21 120.0(5) yes
C18 C19 C20 120.9(6) yes
C20 C19 C21 119.0(5) yes
C15 C20 C19 120.5(5) yes
C19 C20 H20 120(3) no
C15 C20 H20 120(3) no
C19 C21 H212 108(3) no
C19 C21 H211 118(3) no
C19 C21 C22 113.3(5) yes
H211 C21 H212 104(4) no
C22 C21 H212 109(3) no
C22 C21 H211 104(3) no
N2 C22 C21 179.1(6) yes

loop_
_geom_bond_atom_site_label_1
_geom_bond_atom_site_label_2
_geom_bond_distance
_geom_bond_publ_flag
N1 C1 1.442(7) yes
N1 C8 1.457(7) yes
N1 C15 1.388(6) yes
N2 C22 1.120(8) yes
C1 C2 1.527(7) yes
C1 H111 1.07(5) no
C1 H121 .88(4) no
C2 C3 1.395(8) yes
C2 C7 1.371(8) yes
C3 C4 1.394(8) yes
C3 H3 .96(5) no
C4 C5 1.370(10) yes
C4 H4 .98(5) no
C5 C6 1.360(10) yes
C5 H5 .94(5) no
C6 C7 1.391(8) yes
C6 H6 1.00(5) no
C7 H7 1.07(5) no
C8 C9 1.529(7) yes
C8 H81 .98(4) no
C8 H82 1.06(4) no
C9 C10 1.383(8) yes
C9 C14 1.387(8) yes
C10 C11 1.376(8) yes
C10 H10 .97(5) no
C11 C12 1.370(10) yes
C11 H11 1.10(6) no
C12 C13 1.390(10) yes
C12 H12 1.02(4) no
C13 C14 1.391(8) yes
C13 H13 .98(4) no
C14 H14 .95(5) no
C15 C16 1.400(8) yes
C15 C20 1.399(7) yes
C16 C17 1.382(8) yes
C16 H16 .90(3) no
C17 C18 1.384(9) yes
C17 H17 .97(4) no
C18 C19 1.374(9) yes
C18 H18 .91(4) no
C19 C20 1.391(7) yes
C19 C21 1.514(8) yes
C20 H20 .98(5) no
C21 C22 1.470(8) yes
C21 H211 1.06(5) no
C21 H212 1.09(5) no

loop_
_geom_contact_atom_site_label_1
_geom_contact_atom_site_label_2
_geom_contact_distance
N1 C2 2.507(6)
N1 C7 2.892(6)
N1 C9 2.523(6)
N1 C10 2.914(6)
N1 C16 2.423(7)
N1 C20 2.430(6)
N2 C21 2.590(8)
C1 C3 2.505(8)
C1 C7 2.545(8)
C1 C8 2.486(9)
C1 C15 2.457(8)
C1 C20 2.850(7)
C2 C4 2.416(8)
C2 C5 2.770(8)
C2 C6 2.395(8)
C3 C5 2.390(9)
C3 C6 2.753(9)
C3 C7 2.387(9)
C4 C6 2.373(10)
C4 C7 2.762(9)
C5 C7 2.389(9)
C8 C10 2.540(8)
C8 C14 2.509(8)
C8 C15 2.481(7)
C8 C16 2.865(8)
C9 C11 2.392(7)
C9 C12 2.774(8)
C9 C13 2.398(8)
C10 C12 2.390(9)
C10 C13 2.759(9)
C10 C14 2.398(8)
C11 C13 2.387(10)
C11 C14 2.769(9)
C12 C14 2.414(9)
C15 C17 2.415(8)
C15 C18 2.807(7)
C15 C19 2.422(7)
C16 C18 2.409(8)
C16 C19 2.764(8)
C16 C20 2.400(8)
C17 C19 2.376(8)
C17 C20 2.759(8)
C18 C20 2.406(8)
C18 C21 2.502(10)
C19 C22 2.492(8)
C20 C21 2.504(8)
